data_1541247
loop_
_publ_author_name
'Mootz, D.'
'Oellers, E.J.'
'Wiebcke, M.'

_publ_section_title
;
 Hexafluorotitan(IV)-Saeure: Untersuchungen zur Bildung und
 Strukturkristalliner Hydrate
;
_journal_name_full 'Zeitschrift fuer Anorganische und Allgemeine Chemie'
_journal_page_first 17
_journal_page_last 25
_journal_volume 564
_journal_year 1988
_chemical_formula_sum 'F6 H14 O6 Ti'
_chemical_name_systematic '(H5 O2)2 (Ti F6) (H2 O)2'
_space_group_IT_number 14
_symmetry_space_group_name_Hall '-P 2ybc'
_symmetry_space_group_name_H-M 'P 1 21/c 1'
_cell_angle_alpha 90
_cell_angle_beta 108.42
_cell_angle_gamma 90
_cell_formula_units_Z 2
_cell_length_a 5.736
_cell_length_b 14.382
_cell_length_c 6.037
_cell_volume 472.507
_citation_journal_id_ASTM ZAACAB
_cod_data_source_file Mootz_ZAACAB_1988_1472.cif
_cod_data_source_block H14F6O6Ti1
_cod_original_cell_volume 472.5074
_cod_original_formula_sum 'H14 F6 O6 Ti1'
_cod_database_code 1541247

loop_
_symmetry_equiv_pos_as_xyz
x,y,z
-x,y+1/2,-z+1/2
-x,-y,-z
x,-y-1/2,z-1/2

loop_
_atom_site_label
_atom_site_type_symbol
_atom_site_fract_x
_atom_site_fract_y
_atom_site_fract_z
_atom_site_occupancy
_atom_site_U_iso_or_equiv
O3 O-2 0.3743 0.39277 0.1073 1 0.0
F3 F-1 0.1054 -0.02412 0.3149 1 0.0
Ti1 Ti+4 0 0 0 1 0.0
H2 H+1 -0.35 0.35 -0.244 1 0.0
H3 H+1 -0.117 0.291 0.002 1 0.0
H6 H+1 0.289 0.431 0.045 1 0.0
H7 H+1 0.454 0.405 0.215 1 0.0
F1 F-1 0.2007 0.10484 0.0521 1 0.0
F2 F-1 0.2576 -0.07344 -0.0327 1 0.0
O2 O-2 0.0482 0.26859 0.1264 1 0.0
H1 H+1 -0.406 0.345 -0.068 1 0.0
H5 H+1 0.167 0.31 0.141 1 0.0
O1 O-2 -0.3515 0.31271 -0.1426 1 0.0
H4 H+1 0.098 0.224 0.092 1 0.0
